data_7115414
loop_
_publ_author_name
'Jun-Hao Wang'
'Mian Li'
'Ji Zheng'
'Xiao-Chun Huang'
'Dan Li'

_publ_section_title
;
 A dual-emitting Cu6-Cu2-Cu6 cluster as a self-calibrated, wide-range
 luminescent molecular thermometer
;
_journal_name_full Chem.Commun.
_journal_page_first 9115
_journal_paper_doi 10.1039/C4cc04100C
_journal_volume 50
_journal_year 2014
_chemical_formula_sum 'C57 H69 Cu6 N15 O0'
_chemical_formula_weight 1345.51
_chemical_name_systematic
; 
 ? 
;
_space_group_IT_number 2
_symmetry_cell_setting triclinic
_symmetry_space_group_name_Hall '-P 1'
_symmetry_space_group_name_H-M 'P -1'
_atom_sites_solution_hydrogens geom
_atom_sites_solution_primary direct
_atom_sites_solution_secondary difmap
_audit_creation_method SHELXL-97
_cell_angle_alpha 90.581(5)
_cell_angle_beta 92.286(5)
_cell_angle_gamma 90.567(6)
_cell_formula_units_Z 2
_cell_length_a 9.300(2)
_cell_length_b 15.907(4)
_cell_length_c 20.499(5)
_cell_measurement_reflns_used 1481
_cell_measurement_temperature 298(2)
_cell_measurement_theta_max 17.716
_cell_measurement_theta_min 2.354
_cell_volume 3029.8(12)
_computing_structure_refinement 'SHELXL-97 (Sheldrick, 1997)'
_computing_structure_solution 'SHELXS-97 (Sheldrick, 1990)'
_diffrn_ambient_temperature 298(2)
_diffrn_measured_fraction_theta_full 0.990
_diffrn_measured_fraction_theta_max 0.990
_diffrn_measurement_device_type 'CCD area detector'
_diffrn_measurement_method 'phi and omega scans'
_diffrn_radiation_monochromator graphite
_diffrn_radiation_source 'fine-focus sealed tube'
_diffrn_radiation_type MoK\a
_diffrn_radiation_wavelength 0.71073
_diffrn_reflns_av_R_equivalents 0.0719
_diffrn_reflns_av_sigmaI/netI 0.1458
_diffrn_reflns_limit_h_max 11
_diffrn_reflns_limit_h_min -11
_diffrn_reflns_limit_k_max 18
_diffrn_reflns_limit_k_min -18
_diffrn_reflns_limit_l_max 24
_diffrn_reflns_limit_l_min -23
_diffrn_reflns_number 21697
_diffrn_reflns_theta_full 25.00
_diffrn_reflns_theta_max 25.00
_diffrn_reflns_theta_min 0.99
_exptl_absorpt_coefficient_mu 2.117
_exptl_absorpt_correction_T_max 0.9589
_exptl_absorpt_correction_T_min 0.6768
_exptl_absorpt_correction_type multi-scan
_exptl_crystal_colour clourless
_exptl_crystal_density_diffrn 1.475
_exptl_crystal_density_method 'not measured'
_exptl_crystal_description plate
_exptl_crystal_F_000 1380
_exptl_crystal_size_max 0.20
_exptl_crystal_size_mid 0.18
_exptl_crystal_size_min 0.02
_refine_diff_density_max 0.425
_refine_diff_density_min -0.427
_refine_diff_density_rms 0.125
_refine_ls_extinction_method none
_refine_ls_goodness_of_fit_ref 0.998
_refine_ls_hydrogen_treatment constr
_refine_ls_matrix_type full
_refine_ls_number_parameters 721
_refine_ls_number_reflns 10534
_refine_ls_number_restraints 0
_refine_ls_restrained_S_all 0.998
_refine_ls_R_factor_all 0.1662
_refine_ls_R_factor_gt 0.0625
_refine_ls_shift/su_max 0.000
_refine_ls_shift/su_mean 0.000
_refine_ls_structure_factor_coef Fsqd
_refine_ls_weighting_details 'calc w=1/[\s^2^(Fo^2^)+(0.0400P)^2^+0.0000P] where P=(Fo^2^+2Fc^2^)/3'
_refine_ls_weighting_scheme calc
_refine_ls_wR_factor_gt 0.1049
_refine_ls_wR_factor_ref 0.1476
_reflns_number_gt 4643
_reflns_number_total 10534
_reflns_threshold_expression >2sigma(I)
_cod_data_source_file c4cc04100c2.cif
_cod_data_source_block Monomer-RT
_cod_original_cell_volume 3029.8(14)
_cod_original_sg_symbol_H-M P-1
_cod_database_code 7115414

loop_
_symmetry_equiv_pos_as_xyz
'x, y, z'
'-x, -y, -z'

loop_
_atom_site_label
_atom_site_type_symbol
_atom_site_fract_x
_atom_site_fract_y
_atom_site_fract_z
_atom_site_U_iso_or_equiv
_atom_site_adp_type
_atom_site_occupancy
_atom_site_symmetry_multiplicity
_atom_site_calc_flag
_atom_site_refinement_flags
Cu5 Cu 0.88295(11) 0.77517(6) 0.28134(4) 0.0563(3) Uani 1 1 d .
Cu3 Cu 0.46536(12) 0.96900(6) 0.26756(5) 0.0613(3) Uani 1 1 d .
Cu2 Cu 0.49356(11) 0.79573(6) 0.18880(4) 0.0568(3) Uani 1 1 d .
Cu4 Cu 1.02749(11) 0.94206(6) 0.22985(5) 0.0595(3) Uani 1 1 d .
Cu1 Cu 0.60855(12) 0.96793(6) 0.12807(5) 0.0618(3) Uani 1 1 d .
Cu6 Cu 0.86602(11) 0.94515(6) 0.36622(5) 0.0586(3) Uani 1 1 d .
N4 N 1.0428(7) 0.8437(4) 0.1829(3) 0.0482(17) Uani 1 1 d .
N5 N 0.9784(7) 0.7713(4) 0.2042(3) 0.0497(17) Uani 1 1 d .
N3 N 0.5755(7) 0.7946(4) 0.1083(3) 0.0514(17) Uani 1 1 d .
N7 N 0.3986(7) 0.7970(4) 0.2654(3) 0.0490(17) Uani 1 1 d .
N15 N 1.0142(7) 1.0417(4) 0.2777(3) 0.0569(19) Uani 1 1 d .
N9 N 0.7997(7) 0.7741(4) 0.3624(3) 0.0514(17) Uani 1 1 d .
N8 N 0.3834(7) 0.8723(4) 0.2991(3) 0.0510(17) Uani 1 1 d .
C31 C 0.3233(8) 0.7387(5) 0.2957(4) 0.047(2) Uani 1 1 d .
N2 N 0.6146(7) 0.8684(4) 0.0806(3) 0.0535(18) Uani 1 1 d .
N13 N 0.5951(7) 1.0685(4) 0.1739(3) 0.0565(19) Uani 1 1 d .
C10 C 0.5898(8) 0.7325(5) 0.0647(4) 0.046(2) Uani 1 1 d .
C16 C 1.0139(8) 0.7080(5) 0.1650(4) 0.044(2) Uani 1 1 d .
C56 C 0.9638(9) 1.1224(5) 0.3595(4) 0.054(2) Uani 1 1 d .
C37 C 0.7561(8) 0.7101(5) 0.3983(4) 0.046(2) Uani 1 1 d .
N14 N 0.9468(7) 1.0433(4) 0.3362(3) 0.0549(18) Uani 1 1 d .
C35 C 0.7451(8) 0.8240(5) 0.4574(4) 0.048(2) Uani 1 1 d .
N10 N 0.7963(7) 0.8461(4) 0.3993(3) 0.0537(18) Uani 1 1 d .
C30 C 0.2585(8) 0.7741(5) 0.3490(4) 0.047(2) Uani 1 1 d .
C23 C 0.4149(9) 0.7060(5) 0.4599(3) 0.050(2) Uani 1 1 d .
H23 H 0.4555 0.7431 0.4309 0.060 Uiso 1 1 calc R
C29 C 0.2989(8) 0.8582(5) 0.3500(3) 0.048(2) Uani 1 1 d .
C45 C 1.0889(8) 1.4521(5) 0.3298(4) 0.068(3) Uani 1 1 d .
H45B H 1.0756 1.5117 0.3267 0.102 Uiso 1 1 calc R
H45A H 1.1732 1.4365 0.3071 0.102 Uiso 1 1 calc R
H45C H 1.1006 1.4368 0.3748 0.102 Uiso 1 1 calc R
N12 N 0.5373(7) 1.0682(4) 0.2343(3) 0.0562(18) Uani 1 1 d .
C18 C 1.1173(8) 0.8223(5) 0.1304(3) 0.044(2) Uani 1 1 d .
C12 C 0.6530(8) 0.8512(5) 0.0186(4) 0.055(2) Uani 1 1 d .
C48 C 0.6196(8) 1.1484(5) 0.1581(4) 0.048(2) Uani 1 1 d .
C54 C 1.0679(8) 1.1182(5) 0.2674(4) 0.050(2) Uani 1 1 d .
C24 C 0.5023(8) 0.6698(4) 0.5074(3) 0.0417(19) Uani 1 1 d .
N11 N 0.8559(8) 1.4566(4) 0.2751(3) 0.0508(17) Uani 1 1 d .
C22 C 0.2704(8) 0.6893(5) 0.4540(3) 0.045(2) Uani 1 1 d .
C49 C 0.5753(8) 1.2018(5) 0.2074(4) 0.049(2) Uani 1 1 d .
C4 C 0.9244(9) 0.7003(4) 0.0020(4) 0.049(2) Uani 1 1 d .
H4 H 0.8975 0.7388 0.0336 0.059 Uiso 1 1 calc R
C46 C 0.5829(9) 1.2962(4) 0.2089(4) 0.060(2) Uani 1 1 d .
H46A H 0.4999 1.3170 0.2310 0.072 Uiso 1 1 calc R
H46B H 0.5761 1.3161 0.1643 0.072 Uiso 1 1 calc R
C3 C 0.8290(9) 0.6805(5) -0.0487(4) 0.052(2) Uani 1 1 d .
C50 C 0.5269(8) 1.1486(5) 0.2545(4) 0.052(2) Uani 1 1 d .
C42 C 0.8251(9) 1.2851(5) 0.2673(4) 0.049(2) Uani 1 1 d .
H42 H 0.8144 1.2270 0.2645 0.059 Uiso 1 1 calc R
C40 C 0.7366(9) 1.4213(5) 0.2474(3) 0.048(2) Uani 1 1 d .
N6 N 0.2943(8) 0.5997(4) 0.5462(3) 0.0612(19) Uani 1 1 d .
C52 C 1.0671(8) 1.2642(4) 0.3247(4) 0.058(2) Uani 1 1 d .
H52A H 1.1553 1.2769 0.3029 0.069 Uiso 1 1 calc R
H52B H 1.0829 1.2787 0.3706 0.069 Uiso 1 1 calc R
C55 C 1.0382(8) 1.1719(5) 0.3190(4) 0.050(2) Uani 1 1 d .
C21 C 0.2114(9) 0.6362(5) 0.4993(4) 0.051(2) Uani 1 1 d .
C25 C 0.4358(10) 0.6152(5) 0.5494(3) 0.054(2) Uani 1 1 d .
C17 C 1.1040(8) 0.7371(5) 0.1171(3) 0.0424(19) Uani 1 1 d .
C9 C 0.5636(9) 0.6433(5) 0.0814(4) 0.071(3) Uani 1 1 d .
H9A H 0.6511 0.6194 0.0990 0.107 Uiso 1 1 calc R
H9B H 0.5320 0.6126 0.0428 0.107 Uiso 1 1 calc R
H9C H 0.4909 0.6402 0.1132 0.107 Uiso 1 1 calc R
C19 C 1.1973(9) 0.8880(5) 0.0938(4) 0.073(3) Uani 1 1 d .
H19A H 1.1324 0.9147 0.0631 0.109 Uiso 1 1 calc R
H19B H 1.2735 0.8620 0.0709 0.109 Uiso 1 1 calc R
H19C H 1.2372 0.9293 0.1241 0.109 Uiso 1 1 calc R
C43 C 0.9489(8) 1.3191(5) 0.2965(4) 0.047(2) Uani 1 1 d .
N1 N 1.0021(9) 0.5864(5) -0.0907(4) 0.082(2) Uani 1 1 d .
C44 C 0.9605(9) 1.4073(5) 0.2996(3) 0.049(2) Uani 1 1 d .
C11 C 0.6398(8) 0.7653(5) 0.0068(3) 0.046(2) Uani 1 1 d .
C39 C 0.6232(9) 1.4818(4) 0.2214(4) 0.065(3) Uani 1 1 d .
H39B H 0.5349 1.4722 0.2430 0.097 Uiso 1 1 calc R
H39A H 0.6076 1.4729 0.1753 0.097 Uiso 1 1 calc R
H39C H 0.6556 1.5386 0.2296 0.097 Uiso 1 1 calc R
C38 C 0.7430(9) 0.6221(5) 0.3702(4) 0.071(3) Uani 1 1 d .
H38A H 0.6647 0.6196 0.3382 0.106 Uiso 1 1 calc R
H38B H 0.7250 0.5832 0.4045 0.106 Uiso 1 1 calc R
H38C H 0.8308 0.6076 0.3499 0.106 Uiso 1 1 calc R
C36 C 0.7200(8) 0.7386(5) 0.4592(3) 0.043(2) Uani 1 1 d .
C41 C 0.7190(9) 1.3342(5) 0.2425(4) 0.047(2) Uani 1 1 d .
C20 C 0.0536(8) 0.6156(5) 0.4989(4) 0.073(3) Uani 1 1 d .
H20C H -0.0004 0.6667 0.4984 0.110 Uiso 1 1 calc R
H20B H 0.0328 0.5844 0.5374 0.110 Uiso 1 1 calc R
H20A H 0.0274 0.5824 0.4609 0.110 Uiso 1 1 calc R
C6 C 1.0933(10) 0.6059(5) -0.0405(4) 0.062(2) Uani 1 1 d .
C15 C 0.9589(9) 0.6202(5) 0.1753(4) 0.070(3) Uani 1 1 d .
H15A H 0.9391 0.6130 0.2205 0.106 Uiso 1 1 calc R
H15B H 1.0302 0.5805 0.1628 0.106 Uiso 1 1 calc R
H15C H 0.8722 0.6110 0.1491 0.106 Uiso 1 1 calc R
C2 C 0.8717(11) 0.6225(6) -0.0943(4) 0.067(3) Uani 1 1 d .
C26 C 0.5189(9) 0.5703(5) 0.6030(4) 0.088(3) Uani 1 1 d .
H26C H 0.5855 0.5323 0.5841 0.132 Uiso 1 1 calc R
H26B H 0.4533 0.5394 0.6289 0.132 Uiso 1 1 calc R
H26A H 0.5709 0.6108 0.6301 0.132 Uiso 1 1 calc R
C14 C 1.1642(8) 0.6860(5) 0.0633(4) 0.056(2) Uani 1 1 d .
H14A H 1.2006 0.6338 0.0814 0.067 Uiso 1 1 calc R
H14B H 1.2451 0.7164 0.0461 0.067 Uiso 1 1 calc R
C51 C 0.4721(9) 1.1692(5) 0.3204(4) 0.076(3) Uani 1 1 d .
H51A H 0.4163 1.1227 0.3355 0.114 Uiso 1 1 calc R
H51B H 0.4129 1.2182 0.3175 0.114 Uiso 1 1 calc R
H51C H 0.5520 1.1799 0.3506 0.114 Uiso 1 1 calc R
C8 C 0.6786(9) 0.7181(5) -0.0532(3) 0.060(2) Uani 1 1 d .
H8A H 0.6725 0.7558 -0.0901 0.072 Uiso 1 1 calc R
H8B H 0.6088 0.6732 -0.0613 0.072 Uiso 1 1 calc R
C33 C 0.6629(8) 0.6875(5) 0.5134(3) 0.060(2) Uani 1 1 d .
H33A H 0.6843 0.7168 0.5544 0.072 Uiso 1 1 calc R
H33B H 0.7130 0.6343 0.5150 0.072 Uiso 1 1 calc R
C13 C 0.7038(10) 0.9192(5) -0.0248(4) 0.088(3) Uani 1 1 d .
H13A H 0.6426 0.9671 -0.0212 0.132 Uiso 1 1 calc R
H13B H 0.7006 0.8992 -0.0692 0.132 Uiso 1 1 calc R
H13C H 0.8008 0.9349 -0.0119 0.132 Uiso 1 1 calc R
C28 C 0.2680(9) 0.9268(5) 0.3976(4) 0.073(3) Uani 1 1 d .
H28A H 0.3518 0.9375 0.4254 0.109 Uiso 1 1 calc R
H28B H 0.1893 0.9100 0.4236 0.109 Uiso 1 1 calc R
H28C H 0.2429 0.9770 0.3743 0.109 Uiso 1 1 calc R
C32 C 0.3206(9) 0.6489(5) 0.2731(4) 0.074(3) Uani 1 1 d .
H32A H 0.2227 0.6309 0.2646 0.111 Uiso 1 1 calc R
H32B H 0.3644 0.6144 0.3063 0.111 Uiso 1 1 calc R
H32C H 0.3729 0.6438 0.2338 0.111 Uiso 1 1 calc R
C53 C 1.1399(9) 1.1402(5) 0.2056(4) 0.075(3) Uani 1 1 d .
H53A H 1.2311 1.1126 0.2044 0.112 Uiso 1 1 calc R
H53B H 1.1546 1.2000 0.2040 0.112 Uiso 1 1 calc R
H53C H 1.0801 1.1223 0.1687 0.112 Uiso 1 1 calc R
C57 C 0.8932(9) 1.1440(5) 0.4234(4) 0.084(3) Uani 1 1 d .
H57A H 0.8272 1.1893 0.4163 0.127 Uiso 1 1 calc R
H57B H 0.9659 1.1606 0.4556 0.127 Uiso 1 1 calc R
H57C H 0.8421 1.0956 0.4384 0.127 Uiso 1 1 calc R
C5 C 1.0581(8) 0.6651(4) 0.0074(3) 0.043(2) Uani 1 1 d .
C47 C 0.6870(10) 1.1705(5) 0.0951(4) 0.086(3) Uani 1 1 d .
H47A H 0.7898 1.1667 0.1003 0.129 Uiso 1 1 calc R
H47B H 0.6614 1.2268 0.0833 0.129 Uiso 1 1 calc R
H47C H 0.6529 1.1322 0.0613 0.129 Uiso 1 1 calc R
C7 C 1.2344(9) 0.5615(6) -0.0399(4) 0.101(4) Uani 1 1 d .
H7A H 1.2403 0.5240 -0.0035 0.151 Uiso 1 1 calc R
H7B H 1.3115 0.6021 -0.0359 0.151 Uiso 1 1 calc R
H7C H 1.2419 0.5301 -0.0798 0.151 Uiso 1 1 calc R
C1 C 0.7773(10) 0.5950(6) -0.1527(4) 0.107(4) Uani 1 1 d .
H1A H 0.6972 0.5627 -0.1381 0.161 Uiso 1 1 calc R
H1B H 0.8322 0.5612 -0.1815 0.161 Uiso 1 1 calc R
H1C H 0.7425 0.6437 -0.1754 0.161 Uiso 1 1 calc R
C34 C 0.7197(9) 0.8905(5) 0.5086(4) 0.079(3) Uani 1 1 d .
H34A H 0.7788 0.9389 0.5008 0.119 Uiso 1 1 calc R
H34B H 0.7440 0.8687 0.5511 0.119 Uiso 1 1 calc R
H34C H 0.6203 0.9062 0.5065 0.119 Uiso 1 1 calc R
C27 C 0.1764(8) 0.7293(5) 0.3999(4) 0.056(2) Uani 1 1 d .
H27A H 0.1174 0.6856 0.3786 0.067 Uiso 1 1 calc R
H27B H 0.1121 0.7689 0.4197 0.067 Uiso 1 1 calc R

loop_
_atom_site_aniso_label
_atom_site_aniso_U_11
_atom_site_aniso_U_22
_atom_site_aniso_U_33
_atom_site_aniso_U_23
_atom_site_aniso_U_13
_atom_site_aniso_U_12
Cu5 0.0749(8) 0.0561(7) 0.0387(6) -0.0062(5) 0.0178(5) -0.0093(6)
Cu3 0.0890(8) 0.0419(6) 0.0537(7) 0.0009(5) 0.0165(6) -0.0096(6)
Cu2 0.0807(8) 0.0468(7) 0.0443(6) 0.0011(5) 0.0200(6) 0.0017(6)
Cu4 0.0883(8) 0.0398(6) 0.0509(7) -0.0081(5) 0.0127(6) -0.0037(6)
Cu1 0.0875(8) 0.0410(6) 0.0579(7) -0.0057(5) 0.0193(6) -0.0043(6)
Cu6 0.0771(8) 0.0442(6) 0.0551(7) -0.0031(5) 0.0155(6) -0.0061(6)
N4 0.068(5) 0.036(4) 0.041(4) -0.004(3) 0.008(3) 0.000(3)
N5 0.070(5) 0.041(4) 0.039(4) -0.001(3) 0.012(3) -0.011(4)
N3 0.070(5) 0.043(4) 0.042(4) 0.001(3) 0.017(3) 0.000(4)
N7 0.071(5) 0.042(4) 0.034(4) 0.002(3) 0.015(3) -0.014(4)
N15 0.082(5) 0.036(4) 0.052(5) -0.010(4) 0.011(4) -0.005(4)
N9 0.063(5) 0.048(4) 0.044(4) -0.005(4) 0.018(3) -0.008(4)
N8 0.073(5) 0.041(4) 0.040(4) -0.006(3) 0.010(4) -0.010(4)
C31 0.050(5) 0.047(6) 0.043(5) 0.008(4) 0.000(4) 0.003(4)
N2 0.071(5) 0.040(4) 0.052(4) 0.002(4) 0.028(4) -0.003(4)
N13 0.075(5) 0.041(4) 0.054(5) -0.005(4) 0.016(4) -0.012(4)
C10 0.058(6) 0.036(5) 0.045(5) -0.002(4) 0.004(4) 0.007(4)
C16 0.050(5) 0.040(5) 0.041(5) -0.007(4) 0.000(4) -0.003(4)
C56 0.071(6) 0.036(5) 0.053(6) -0.010(4) 0.006(5) 0.005(5)
C37 0.055(5) 0.039(5) 0.046(5) 0.002(4) 0.005(4) -0.012(4)
N14 0.069(5) 0.046(5) 0.050(4) -0.007(4) 0.008(4) -0.005(4)
C35 0.047(5) 0.053(6) 0.044(5) -0.015(4) 0.011(4) -0.001(4)
N10 0.078(5) 0.042(4) 0.043(4) -0.003(3) 0.021(4) 0.000(4)
C30 0.049(5) 0.049(5) 0.044(5) 0.014(4) 0.012(4) -0.003(4)
C23 0.057(6) 0.051(5) 0.044(5) 0.010(4) 0.019(4) -0.006(4)
C29 0.059(6) 0.054(6) 0.031(5) 0.011(4) 0.010(4) 0.001(5)
C45 0.080(7) 0.049(5) 0.074(6) -0.013(5) -0.004(5) -0.022(5)
N12 0.076(5) 0.043(4) 0.051(4) -0.004(4) 0.015(4) -0.004(4)
C18 0.054(5) 0.042(5) 0.035(5) -0.001(4) 0.006(4) -0.004(4)
C12 0.069(6) 0.044(5) 0.054(6) 0.008(5) 0.022(5) 0.006(5)
C48 0.051(5) 0.032(5) 0.062(6) 0.008(4) -0.005(4) -0.004(4)
C54 0.062(6) 0.041(5) 0.046(5) 0.001(4) -0.003(4) -0.004(4)
C24 0.054(6) 0.048(5) 0.025(4) 0.010(4) 0.013(4) 0.008(4)
N11 0.064(5) 0.034(4) 0.055(4) -0.006(3) 0.007(4) -0.010(4)
C22 0.047(5) 0.051(5) 0.039(5) 0.001(4) 0.013(4) -0.002(4)
C49 0.051(5) 0.029(5) 0.065(6) -0.007(4) -0.008(4) -0.005(4)
C4 0.068(6) 0.041(5) 0.039(5) -0.007(4) 0.011(4) 0.014(5)
C46 0.082(7) 0.039(5) 0.059(6) -0.006(4) -0.008(5) 0.003(5)
C3 0.076(7) 0.044(5) 0.035(5) 0.000(4) 0.012(5) 0.006(5)
C50 0.054(6) 0.038(5) 0.064(6) -0.012(5) 0.002(5) -0.002(4)
C42 0.057(6) 0.031(5) 0.060(5) -0.004(4) 0.007(5) -0.011(4)
C40 0.069(6) 0.030(5) 0.045(5) 0.003(4) 0.010(4) 0.001(5)
N6 0.070(5) 0.063(5) 0.052(5) 0.016(4) 0.011(4) -0.006(4)
C52 0.051(6) 0.042(5) 0.079(6) -0.008(5) 0.000(5) -0.001(4)
C55 0.060(6) 0.035(5) 0.055(6) 0.003(4) -0.002(4) -0.006(4)
C21 0.061(6) 0.042(5) 0.051(5) -0.006(4) 0.017(5) -0.012(5)
C25 0.067(6) 0.065(6) 0.032(5) 0.016(4) 0.007(5) -0.001(5)
C17 0.043(5) 0.047(5) 0.038(5) -0.004(4) 0.007(4) 0.002(4)
C9 0.092(7) 0.046(6) 0.077(6) -0.009(5) 0.014(5) 0.010(5)
C19 0.100(7) 0.060(6) 0.061(6) 0.011(5) 0.030(5) -0.009(5)
C43 0.052(6) 0.036(5) 0.053(5) -0.001(4) 0.006(4) -0.010(4)
N1 0.095(7) 0.087(6) 0.063(5) -0.036(5) -0.003(5) 0.032(5)
C44 0.066(6) 0.040(5) 0.040(5) -0.012(4) 0.013(4) -0.011(5)
C11 0.053(5) 0.058(6) 0.028(5) -0.008(4) -0.004(4) 0.007(4)
C39 0.098(7) 0.028(5) 0.068(6) -0.002(4) 0.002(5) 0.011(5)
C38 0.096(7) 0.057(6) 0.060(6) -0.003(5) 0.007(5) -0.028(5)
C36 0.056(5) 0.044(5) 0.028(4) 0.005(4) 0.005(4) -0.003(4)
C41 0.053(6) 0.038(5) 0.049(5) 0.001(4) 0.003(4) -0.001(4)
C20 0.067(7) 0.085(7) 0.069(6) 0.009(5) 0.017(5) -0.024(5)
C6 0.075(7) 0.063(6) 0.050(6) -0.015(5) 0.014(5) 0.015(5)
C15 0.088(7) 0.064(6) 0.060(6) -0.011(5) 0.015(5) -0.012(5)
C2 0.092(8) 0.066(6) 0.042(5) -0.019(5) -0.006(5) 0.006(6)
C26 0.094(7) 0.101(8) 0.068(6) 0.049(6) -0.004(6) -0.024(6)
C14 0.051(6) 0.061(6) 0.055(5) -0.017(4) 0.012(4) 0.011(4)
C51 0.107(8) 0.053(6) 0.068(6) -0.015(5) 0.014(6) -0.008(5)
C8 0.073(6) 0.070(6) 0.035(5) -0.013(4) -0.007(4) 0.008(5)
C33 0.055(6) 0.083(7) 0.042(5) 0.009(5) 0.001(4) -0.002(5)
C13 0.130(9) 0.078(7) 0.058(6) 0.009(5) 0.029(6) -0.001(6)
C28 0.104(8) 0.063(6) 0.053(6) -0.008(5) 0.024(5) 0.004(5)
C32 0.092(7) 0.048(6) 0.082(7) 0.005(5) 0.009(6) -0.001(5)
C53 0.097(7) 0.066(6) 0.062(6) -0.004(5) 0.017(5) -0.008(5)
C57 0.089(7) 0.075(7) 0.089(7) -0.027(6) 0.013(6) -0.009(6)
C5 0.052(6) 0.040(5) 0.038(5) -0.002(4) 0.011(4) 0.006(4)
C47 0.106(8) 0.072(7) 0.080(7) 0.020(6) 0.020(6) -0.026(6)
C7 0.093(8) 0.117(9) 0.092(8) -0.050(7) -0.002(6) 0.053(7)
C1 0.116(9) 0.139(10) 0.065(7) -0.053(7) -0.020(6) 0.033(7)
C34 0.109(8) 0.078(7) 0.053(6) -0.014(5) 0.025(5) 0.000(6)
C27 0.052(5) 0.064(6) 0.054(5) 0.010(5) 0.012(4) -0.010(5)

loop_
_atom_type_symbol
_atom_type_description
_atom_type_scat_dispersion_real
_atom_type_scat_dispersion_imag
_atom_type_scat_source
C C 0.0033 0.0016 'International Tables Vol C Tables 4.2.6.8 and 6.1.1.4'
H H 0.0000 0.0000 'International Tables Vol C Tables 4.2.6.8 and 6.1.1.4'
N N 0.0061 0.0033 'International Tables Vol C Tables 4.2.6.8 and 6.1.1.4'
O O 0.0106 0.0060 'International Tables Vol C Tables 4.2.6.8 and 6.1.1.4'
Cu Cu 0.3201 1.2651 'International Tables Vol C Tables 4.2.6.8 and 6.1.1.4'

loop_
_geom_angle_atom_site_label_1
_geom_angle_atom_site_label_2
_geom_angle_atom_site_label_3
_geom_angle
N5 Cu5 N9 175.1(3)
N8 Cu3 N12 176.7(3)
N7 Cu2 N3 175.6(3)
N4 Cu4 N15 179.4(3)
N2 Cu1 N13 177.6(3)
N10 Cu6 N14 176.3(3)
C18 N4 N5 106.8(6)
C18 N4 Cu4 133.2(5)
N5 N4 Cu4 119.8(5)
C16 N5 N4 108.4(6)
C16 N5 Cu5 132.6(5)
N4 N5 Cu5 118.6(5)
C10 N3 N2 108.7(6)
C10 N3 Cu2 131.1(5)
N2 N3 Cu2 119.7(5)
C31 N7 N8 107.5(6)
C31 N7 Cu2 132.5(6)
N8 N7 Cu2 119.7(5)
C54 N15 N14 108.3(6)
C54 N15 Cu4 130.8(6)
N14 N15 Cu4 120.8(5)
C37 N9 N10 108.5(6)
C37 N9 Cu5 130.7(6)
N10 N9 Cu5 120.1(5)
C29 N8 N7 108.3(6)
C29 N8 Cu3 132.2(6)
N7 N8 Cu3 119.4(5)
N7 C31 C30 109.9(7)
N7 C31 C32 121.4(7)
C30 C31 C32 128.7(7)
C12 N2 N3 107.8(6)
C12 N2 Cu1 132.1(5)
N3 N2 Cu1 120.1(5)
C48 N13 N12 107.7(6)
C48 N13 Cu1 132.9(6)
N12 N13 Cu1 119.1(5)
N3 C10 C11 109.6(7)
N3 C10 C9 121.7(7)
C11 C10 C9 128.6(7)
N5 C16 C17 110.1(7)
N5 C16 C15 121.2(7)
C17 C16 C15 128.7(7)
N14 C56 C55 112.3(7)
N14 C56 C57 117.5(7)
C55 C56 C57 130.1(8)
N9 C37 C36 110.1(7)
N9 C37 C38 121.1(7)
C36 C37 C38 128.6(7)
C56 N14 N15 105.7(6)
C56 N14 Cu6 135.2(6)
N15 N14 Cu6 119.0(5)
N10 C35 C36 110.6(6)
N10 C35 C34 119.9(7)
C36 C35 C34 129.5(7)
C35 N10 N9 106.4(6)
C35 N10 Cu6 134.0(6)
N9 N10 Cu6 119.4(5)
C29 C30 C31 105.9(7)
C29 C30 C27 126.6(7)
C31 C30 C27 127.2(7)
C22 C23 C24 122.3(7)
C22 C23 H23 118.9
C24 C23 H23 118.9
N8 C29 C30 108.4(7)
N8 C29 C28 121.1(7)
C30 C29 C28 130.4(7)
C44 C45 H45B 109.5
C44 C45 H45A 109.5
H45B C45 H45A 109.5
C44 C45 H45C 109.5
H45B C45 H45C 109.5
H45A C45 H45C 109.5
C50 N12 N13 107.8(6)
C50 N12 Cu3 131.4(6)
N13 N12 Cu3 120.0(5)
N4 C18 C17 110.9(6)
N4 C18 C19 120.4(7)
C17 C18 C19 128.7(7)
N2 C12 C11 109.2(7)
N2 C12 C13 121.2(7)
C11 C12 C13 129.6(8)
N13 C48 C49 110.1(7)
N13 C48 C47 121.2(8)
C49 C48 C47 128.8(7)
N15 C54 C55 110.2(7)
N15 C54 C53 122.3(7)
C55 C54 C53 127.3(8)
C23 C24 C25 116.3(7)
C23 C24 C33 122.2(6)
C25 C24 C33 121.5(7)
C40 N11 C44 119.5(6)
C23 C22 C21 117.8(7)
C23 C22 C27 121.1(7)
C21 C22 C27 121.1(7)
C50 C49 C48 104.5(7)
C50 C49 C46 128.3(8)
C48 C49 C46 127.3(8)
C5 C4 C3 121.9(7)
C5 C4 H4 119.0
C3 C4 H4 119.0
C49 C46 C41 115.4(6)
C49 C46 H46A 108.4
C41 C46 H46A 108.4
C49 C46 H46B 108.4
C41 C46 H46B 108.4
H46A C46 H46B 107.5
C4 C3 C2 117.5(8)
C4 C3 C8 121.5(7)
C2 C3 C8 121.0(8)
N12 C50 C49 109.9(7)
N12 C50 C51 120.8(8)
C49 C50 C51 129.3(8)
C41 C42 C43 121.6(7)
C41 C42 H42 119.2
C43 C42 H42 119.2
N11 C40 C41 121.7(7)
N11 C40 C39 116.0(7)
C41 C40 C39 122.4(8)
C25 N6 C21 119.5(7)
C55 C52 C43 114.9(6)
C55 C52 H52A 108.5
C43 C52 H52A 108.5
C55 C52 H52B 108.5
C43 C52 H52B 108.5
H52A C52 H52B 107.5
C56 C55 C54 103.5(7)
C56 C55 C52 128.2(8)
C54 C55 C52 128.0(8)
N6 C21 C22 121.2(8)
N6 C21 C20 116.3(7)
C22 C21 C20 122.5(8)
N6 C25 C24 122.9(7)
N6 C25 C26 115.2(7)
C24 C25 C26 121.9(8)
C18 C17 C16 103.9(6)
C18 C17 C14 129.8(7)
C16 C17 C14 126.3(7)
C10 C9 H9A 109.5
C10 C9 H9B 109.5
H9A C9 H9B 109.5
C10 C9 H9C 109.5
H9A C9 H9C 109.5
H9B C9 H9C 109.5
C18 C19 H19A 109.5
C18 C19 H19B 109.5
H19A C19 H19B 109.5
C18 C19 H19C 109.5
H19A C19 H19C 109.5
H19B C19 H19C 109.5
C42 C43 C44 117.3(7)
C42 C43 C52 121.7(7)
C44 C43 C52 121.0(7)
C6 N1 C2 119.3(7)
N11 C44 C43 121.5(7)
N11 C44 C45 115.8(7)
C43 C44 C45 122.7(8)
C12 C11 C10 104.7(7)
C12 C11 C8 127.5(7)
C10 C11 C8 127.7(7)
C40 C39 H39B 109.5
C40 C39 H39A 109.5
H39B C39 H39A 109.5
C40 C39 H39C 109.5
H39B C39 H39C 109.5
H39A C39 H39C 109.5
C37 C38 H38A 109.5
C37 C38 H38B 109.5
H38A C38 H38B 109.5
C37 C38 H38C 109.5
H38A C38 H38C 109.5
H38B C38 H38C 109.5
C35 C36 C37 104.3(6)
C35 C36 C33 128.6(7)
C37 C36 C33 127.1(7)
C42 C41 C40 118.4(7)
C42 C41 C46 121.4(7)
C40 C41 C46 120.2(7)
C21 C20 H20C 109.5
C21 C20 H20B 109.5
H20C C20 H20B 109.5
C21 C20 H20A 109.5
H20C C20 H20A 109.5
H20B C20 H20A 109.5
N1 C6 C5 121.6(8)
N1 C6 C7 115.5(8)
C5 C6 C7 122.9(8)
C16 C15 H15A 109.5
C16 C15 H15B 109.5
H15A C15 H15B 109.5
C16 C15 H15C 109.5
H15A C15 H15C 109.5
H15B C15 H15C 109.5
N1 C2 C3 122.4(8)
N1 C2 C1 114.6(8)
C3 C2 C1 123.0(9)
C25 C26 H26C 109.5
C25 C26 H26B 109.5
H26C C26 H26B 109.5
C25 C26 H26A 109.5
H26C C26 H26A 109.5
H26B C26 H26A 109.5
C17 C14 C5 114.7(6)
C17 C14 H14A 108.6
C5 C14 H14A 108.6
C17 C14 H14B 108.6
C5 C14 H14B 108.6
H14A C14 H14B 107.6
C50 C51 H51A 109.5
C50 C51 H51B 109.5
H51A C51 H51B 109.5
C50 C51 H51C 109.5
H51A C51 H51C 109.5
H51B C51 H51C 109.5
C11 C8 C3 113.7(6)
C11 C8 H8A 108.8
C3 C8 H8A 108.8
C11 C8 H8B 108.8
C3 C8 H8B 108.8
H8A C8 H8B 107.7
C36 C33 C24 114.4(6)
C36 C33 H33A 108.7
C24 C33 H33A 108.7
C36 C33 H33B 108.7
C24 C33 H33B 108.7
H33A C33 H33B 107.6
C12 C13 H13A 109.5
C12 C13 H13B 109.5
H13A C13 H13B 109.5
C12 C13 H13C 109.5
H13A C13 H13C 109.5
H13B C13 H13C 109.5
C29 C28 H28A 109.5
C29 C28 H28B 109.5
H28A C28 H28B 109.5
C29 C28 H28C 109.5
H28A C28 H28C 109.5
H28B C28 H28C 109.5
C31 C32 H32A 109.5
C31 C32 H32B 109.5
H32A C32 H32B 109.5
C31 C32 H32C 109.5
H32A C32 H32C 109.5
H32B C32 H32C 109.5
C54 C53 H53A 109.5
C54 C53 H53B 109.5
H53A C53 H53B 109.5
C54 C53 H53C 109.5
H53A C53 H53C 109.5
H53B C53 H53C 109.5
C56 C57 H57A 109.5
C56 C57 H57B 109.5
H57A C57 H57B 109.5
C56 C57 H57C 109.5
H57A C57 H57C 109.5
H57B C57 H57C 109.5
C4 C5 C6 117.3(7)
C4 C5 C14 122.5(7)
C6 C5 C14 120.2(7)
C48 C47 H47A 109.5
C48 C47 H47B 109.5
H47A C47 H47B 109.5
C48 C47 H47C 109.5
H47A C47 H47C 109.5
H47B C47 H47C 109.5
C6 C7 H7A 109.5
C6 C7 H7B 109.5
H7A C7 H7B 109.5
C6 C7 H7C 109.5
H7A C7 H7C 109.5
H7B C7 H7C 109.5
C2 C1 H1A 109.5
C2 C1 H1B 109.5
H1A C1 H1B 109.5
C2 C1 H1C 109.5
H1A C1 H1C 109.5
H1B C1 H1C 109.5
C35 C34 H34A 109.5
C35 C34 H34B 109.5
H34A C34 H34B 109.5
C35 C34 H34C 109.5
H34A C34 H34C 109.5
H34B C34 H34C 109.5
C30 C27 C22 114.6(6)
C30 C27 H27A 108.6
C22 C27 H27A 108.6
C30 C27 H27B 108.6
C22 C27 H27B 108.6
H27A C27 H27B 107.6

loop_
_geom_bond_atom_site_label_1
_geom_bond_atom_site_label_2
_geom_bond_distance
Cu5 N5 1.845(6)
Cu5 N9 1.861(6)
Cu3 N8 1.845(6)
Cu3 N12 1.855(6)
Cu2 N7 1.832(6)
Cu2 N3 1.845(6)
Cu4 N4 1.838(6)
Cu4 N15 1.864(6)
Cu1 N2 1.852(6)
Cu1 N13 1.855(6)
Cu6 N10 1.843(6)
Cu6 N14 1.847(6)
N4 C18 1.346(8)
N4 N5 1.376(7)
N5 C16 1.334(8)
N3 C10 1.337(8)
N3 N2 1.361(7)
N7 C31 1.331(8)
N7 N8 1.387(7)
N15 C54 1.332(8)
N15 N14 1.374(7)
N9 C37 1.332(8)
N9 N10 1.368(7)
N8 C29 1.350(8)
C31 C30 1.386(9)
C31 C32 1.497(9)
N2 C12 1.360(8)
N13 C48 1.334(8)
N13 N12 1.370(7)
C10 C11 1.396(9)
C10 C9 1.483(9)
C16 C17 1.394(9)
C16 C15 1.503(9)
C56 N14 1.347(8)
C56 C55 1.356(10)
C56 C57 1.525(10)
C37 C36 1.378(9)
C37 C38 1.512(9)
C35 N10 1.349(8)
C35 C36 1.377(9)
C35 C34 1.510(9)
C30 C29 1.385(9)
C30 C27 1.500(9)
C23 C22 1.368(9)
C23 C24 1.378(9)
C23 H23 0.9300
C29 C28 1.494(9)
C45 C44 1.493(9)
C45 H45B 0.9600
C45 H45A 0.9600
C45 H45C 0.9600
N12 C50 1.345(8)
C18 C17 1.382(9)
C18 C19 1.501(9)
C12 C11 1.389(9)
C12 C13 1.493(10)
C48 C49 1.390(9)
C48 C47 1.502(10)
C54 C55 1.393(9)
C54 C53 1.500(10)
C24 C25 1.387(9)
C24 C33 1.516(9)
N11 C40 1.341(9)
N11 C44 1.341(9)
C22 C21 1.389(9)
C22 C27 1.532(9)
C49 C50 1.377(10)
C49 C46 1.503(9)
C4 C5 1.370(9)
C4 C3 1.372(9)
C4 H4 0.9300
C46 C41 1.533(9)
C46 H46A 0.9700
C46 H46B 0.9700
C3 C2 1.380(10)
C3 C8 1.526(10)
C50 C51 1.497(10)
C42 C41 1.351(9)
C42 C43 1.379(9)
C42 H42 0.9300
C40 C41 1.395(9)
C40 C39 1.519(9)
N6 C25 1.335(9)
N6 C21 1.347(9)
C52 C55 1.492(9)
C52 C43 1.511(10)
C52 H52A 0.9700
C52 H52B 0.9700
C21 C20 1.500(9)
C25 C26 1.509(10)
C17 C14 1.496(9)
C9 H9A 0.9600
C9 H9B 0.9600
C9 H9C 0.9600
C19 H19A 0.9600
C19 H19B 0.9600
C19 H19C 0.9600
C43 C44 1.407(9)
N1 C6 1.339(10)
N1 C2 1.346(10)
C11 C8 1.492(9)
C39 H39B 0.9600
C39 H39A 0.9600
C39 H39C 0.9600
C38 H38A 0.9600
C38 H38B 0.9600
C38 H38C 0.9600
C36 C33 1.496(9)
C20 H20C 0.9600
C20 H20B 0.9600
C20 H20A 0.9600
C6 C5 1.404(9)
C6 C7 1.495(10)
C15 H15A 0.9600
C15 H15B 0.9600
C15 H15C 0.9600
C2 C1 1.514(10)
C26 H26C 0.9600
C26 H26B 0.9600
C26 H26A 0.9600
C14 C5 1.514(9)
C14 H14A 0.9700
C14 H14B 0.9700
C51 H51A 0.9600
C51 H51B 0.9600
C51 H51C 0.9600
C8 H8A 0.9700
C8 H8B 0.9700
C33 H33A 0.9700
C33 H33B 0.9700
C13 H13A 0.9600
C13 H13B 0.9600
C13 H13C 0.9600
C28 H28A 0.9600
C28 H28B 0.9600
C28 H28C 0.9600
C32 H32A 0.9600
C32 H32B 0.9600
C32 H32C 0.9600
C53 H53A 0.9600
C53 H53B 0.9600
C53 H53C 0.9600
C57 H57A 0.9600
C57 H57B 0.9600
C57 H57C 0.9600
C47 H47A 0.9600
C47 H47B 0.9600
C47 H47C 0.9600
C7 H7A 0.9600
C7 H7B 0.9600
C7 H7C 0.9600
C1 H1A 0.9600
C1 H1B 0.9600
C1 H1C 0.9600
C34 H34A 0.9600
C34 H34B 0.9600
C34 H34C 0.9600
C27 H27A 0.9700
C27 H27B 0.9700
